data_2007751
loop_
_publ_author_name
'Kuribayashi, Miki'
'Hori, Kayako'

_publ_section_title
;
 4-Cyano-4'-octylbiphenyl
;
_journal_issue 10
_journal_name_full 'Acta Crystallographica Section C'
_journal_page_first 1475
_journal_page_last 1477
_journal_paper_doi 10.1107/S0108270198005952
_journal_volume 54
_journal_year 1998
_chemical_formula_moiety 'C21 H25 N'
_chemical_formula_sum 'C21 H25 N'
_chemical_formula_weight 291.42
_chemical_melting_point 294
_chemical_name_common 8CB
_chemical_name_systematic
;
4'-octyl-4-cyanobiphenyl
;
_space_group_IT_number 14
_symmetry_cell_setting monoclinic
_symmetry_space_group_name_Hall '-P 2yn'
_symmetry_space_group_name_H-M 'P 1 21/n 1'
_audit_creation_method SHELXL
_cell_angle_alpha 90.00
_cell_angle_beta 102.345(12)
_cell_angle_gamma 90.00
_cell_formula_units_Z 4
_cell_length_a 14.939(3)
_cell_length_b 6.078(4)
_cell_length_c 19.740(2)
_cell_measurement_reflns_used 25
_cell_measurement_temperature 240
_cell_measurement_theta_max 29
_cell_measurement_theta_min 27
_cell_volume 1750.9(12)
_computing_cell_refinement 'MSC/AFC Diffractometer Control Software'
_computing_data_collection
;
MSC/AFC Diffractometer Control Software (Molecular
Structure Corporation, 1992a)
;
_computing_data_reduction 'TEXSAN (Molecular Structure Corporation, 1992b)'
_computing_molecular_graphics TEXSAN
_computing_publication_material SHELXL93
_computing_structure_refinement 'SHELXL93 (Sheldrick, 1993)'
_computing_structure_solution 'SHELXS86 (Sheldrick, 1985)'
_diffrn_ambient_temperature 240
_diffrn_measurement_device 'Rigaku AFC-7R'
_diffrn_measurement_method 2\q-\w
_diffrn_radiation_monochromator graphite
_diffrn_radiation_source 'fine-focus rotating anode'
_diffrn_radiation_type CuK\a
_diffrn_radiation_wavelength 1.54184
_diffrn_reflns_av_R_equivalents 0.086
_diffrn_reflns_av_sigmaI/netI 0.0120
_diffrn_reflns_limit_h_max 16
_diffrn_reflns_limit_h_min 0
_diffrn_reflns_limit_k_max 6
_diffrn_reflns_limit_k_min 0
_diffrn_reflns_limit_l_max 21
_diffrn_reflns_limit_l_min -22
_diffrn_reflns_number 2706
_diffrn_reflns_theta_max 60
_diffrn_reflns_theta_min 3.38
_diffrn_standards_decay_% -0.22
_diffrn_standards_interval_count 150
_diffrn_standards_number 3
_exptl_absorpt_coefficient_mu 0.475
_exptl_absorpt_correction_type none
_exptl_crystal_colour colourless
_exptl_crystal_density_diffrn 1.106
_exptl_crystal_density_method 'not measured'
_exptl_crystal_description plate
_exptl_crystal_F_000 632
_exptl_crystal_size_max 0.50
_exptl_crystal_size_mid 0.40
_exptl_crystal_size_min 0.05
_refine_diff_density_max 0.192
_refine_diff_density_min -0.184
_refine_ls_extinction_coef 0.0028(6)
_refine_ls_extinction_method SHELXL93
_refine_ls_goodness_of_fit_all 1.041
_refine_ls_goodness_of_fit_obs 1.058
_refine_ls_hydrogen_treatment noref
_refine_ls_matrix_type full
_refine_ls_number_parameters 200
_refine_ls_number_reflns 2595
_refine_ls_number_restraints 0
_refine_ls_restrained_S_all 1.041
_refine_ls_restrained_S_obs 1.058
_refine_ls_R_factor_all 0.057
_refine_ls_R_factor_obs 0.049
_refine_ls_shift/esd_max 0.062
_refine_ls_shift/esd_mean 0.010
_refine_ls_structure_factor_coef Fsqd
_refine_ls_weighting_details 'w = 1/[\s^2^(Fo^2^)+(0.1034P)^2^+0.2489P] where P = (Fo^2^+2Fc^2^)/3'
_refine_ls_weighting_scheme calc
_refine_ls_wR_factor_all 0.153
_refine_ls_wR_factor_obs 0.144
_reflns_number_observed 2224
_reflns_number_total 2595
_reflns_observed_criterion I>2\s(I)
_cod_data_source_file oa1062.cif
_cod_data_source_block oa1062
_cod_depositor_comments
;
The following automatic conversions were performed:

'_refine_ls_weighting_scheme' value 'w =
1/[\s^2^(Fo^2^)+(0.1034P)^2^+0.2489P] where P = (Fo^2^+2Fc^2^)/3' was
changed to 'calc'. New tag '_refine_ls_weighting_details' was
created. The value of the new tag was set to 'w =
1/[\s^2^(Fo^2^)+(0.1034P)^2^+0.2489P] where P = (Fo^2^+2Fc^2^)/3'.

Automatic conversion script
Id: cif_fix_values 3143 2015-03-26 13:38:13Z robertas 
;
_cod_original_cell_volume 1750.9(11)
_cod_original_sg_symbol_H-M 'P 21/n'
_cod_database_code 2007751

loop_
_symmetry_equiv_pos_as_xyz
'x, y, z'
'-x+1/2, y+1/2, -z+1/2'
'-x, -y, -z'
'x-1/2, -y-1/2, z-1/2'

loop_
_atom_site_aniso_label
_atom_site_aniso_U_11
_atom_site_aniso_U_22
_atom_site_aniso_U_33
_atom_site_aniso_U_12
_atom_site_aniso_U_13
_atom_site_aniso_U_23
N1 0.0930(12) 0.0561(9) 0.0495(9) -0.0059(8) 0.0049(7) -0.0048(7)
C1 0.0561(10) 0.0437(10) 0.0480(10) -0.0074(7) 0.0053(7) -0.0026(7)
C2 0.0388(8) 0.0426(9) 0.0453(9) -0.0073(6) 0.0068(6) -0.0011(6)
C3 0.0442(8) 0.0403(9) 0.0500(9) -0.0024(7) 0.0089(7) -0.0078(7)
C4 0.0410(8) 0.0363(8) 0.0508(9) -0.0002(6) 0.0067(6) 0.0007(6)
C5 0.0344(7) 0.0370(8) 0.0456(8) -0.0037(6) 0.0112(6) 0.0007(6)
C6 0.0473(8) 0.0365(8) 0.0473(9) -0.0010(6) 0.0117(7) -0.0023(6)
C7 0.0450(9) 0.0384(9) 0.0495(9) -0.0017(6) 0.0065(7) 0.0020(7)
C8 0.0367(7) 0.0385(9) 0.0448(8) 0.0004(6) 0.0121(6) -0.0006(6)
C9 0.0466(8) 0.0402(9) 0.0504(9) -0.0063(7) 0.0116(7) -0.0007(7)
C10 0.0541(9) 0.0440(9) 0.0484(9) -0.0011(7) 0.0158(7) 0.0066(7)
C11 0.0420(8) 0.0473(9) 0.0444(9) 0.0038(7) 0.0132(6) -0.0008(7)
C12 0.0514(9) 0.0431(9) 0.0496(9) -0.0064(7) 0.0101(7) -0.0054(7)
C13 0.0512(9) 0.0376(9) 0.0465(9) -0.0024(7) 0.0114(7) 0.0020(7)
C14 0.0551(9) 0.0575(11) 0.0467(9) 0.0065(8) 0.0087(7) 0.0007(8)
C15 0.0680(11) 0.0622(11) 0.0446(9) 0.0020(9) 0.0125(8) -0.0016(8)
C16 0.0483(9) 0.0661(11) 0.0463(9) 0.0067(8) 0.0122(7) -0.0032(8)
C17 0.0660(11) 0.0644(12) 0.0469(10) 0.0043(9) 0.0115(8) -0.0013(8)
C18 0.0493(9) 0.0661(11) 0.0516(10) 0.0071(8) 0.0103(7) -0.0056(8)
C19 0.0574(10) 0.0632(11) 0.0544(10) 0.0001(8) 0.0180(8) -0.0030(8)
C20 0.0652(12) 0.0821(14) 0.0618(12) 0.0059(10) 0.0052(9) -0.0174(10)
C21 0.0892(15) 0.093(2) 0.0737(14) -0.0188(13) 0.0244(11) -0.0297(12)

loop_
_atom_site_label
_atom_site_fract_x
_atom_site_fract_y
_atom_site_fract_z
_atom_site_U_iso_or_equiv
_atom_site_thermal_displace_type
_atom_site_calc_flag
_atom_site_refinement_flags
_atom_site_occupancy
_atom_site_disorder_group
_atom_site_type_symbol
N1 0.21275(12) 0.7859(3) 0.26925(8) 0.0677(5) Uani d . 1 . N
C1 0.19788(11) 0.7907(3) 0.20996(9) 0.0501(4) Uani d . 1 . C
C2 0.17610(10) 0.7938(3) 0.13513(7) 0.0426(4) Uani d . 1 . C
C3 0.13930(10) 0.9831(3) 0.10032(8) 0.0450(4) Uani d . 1 . C
H3 0.13266(10) 1.1103(3) 0.12499(8) 0.054 Uiso calc R 1 . H
C4 0.11272(10) 0.9808(3) 0.02888(8) 0.0432(4) Uani d . 1 . C
H4 0.08888(10) 1.1082(3) 0.00577(8) 0.052 Uiso calc R 1 . H
C5 0.12085(9) 0.7914(2) -0.00942(7) 0.0386(4) Uani d . 1 . C
C6 0.16093(10) 0.6063(2) 0.02676(7) 0.0435(4) Uani d . 1 . C
H6 0.16921(10) 0.4801(2) 0.00215(7) 0.052 Uiso calc R 1 . H
C7 0.18850(10) 0.6058(3) 0.09800(8) 0.0448(4) Uani d . 1 . C
H7 0.21517(10) 0.4809(3) 0.12105(8) 0.054 Uiso calc R 1 . H
C8 0.08347(9) 0.7836(2) -0.08537(7) 0.0395(4) Uani d . 1 . C
C9 0.08813(10) 0.9629(3) -0.12832(8) 0.0455(4) Uani d . 1 . C
H9 0.11796(10) 1.0903(3) -0.10956(8) 0.055 Uiso calc R 1 . H
C10 0.04915(11) 0.9548(3) -0.19841(8) 0.0481(4) Uani d . 1 . C
H10 0.05381(11) 1.0770(3) -0.22582(8) 0.058 Uiso calc R 1 . H
C11 0.00319(10) 0.7693(3) -0.22903(8) 0.0440(4) Uani d . 1 . C
C12 -0.00144(11) 0.5903(3) -0.18589(8) 0.0482(4) Uani d . 1 . C
H12 -0.03191(11) 0.4636(3) -0.20463(8) 0.058 Uiso calc R 1 . H
C13 0.03810(10) 0.5962(3) -0.11593(8) 0.0449(4) Uani d . 1 . C
H13 0.03441(10) 0.4731(3) -0.08871(8) 0.054 Uiso calc R 1 . H
C14 -0.04314(12) 0.7668(3) -0.30504(8) 0.0534(4) Uani d . 1 . C
H14A -0.10617(12) 0.8137(3) -0.30934(8) 0.064 Uiso calc R 1 . H
H14B -0.01318(12) 0.8746(3) -0.32887(8) 0.064 Uiso calc R 1 . H
C15 -0.04336(13) 0.5487(3) -0.34177(8) 0.0582(5) Uani d . 1 . C
H15A -0.07226(13) 0.4397(3) -0.31761(8) 0.070 Uiso calc R 1 . H
H15B 0.01960(13) 0.5031(3) -0.33872(8) 0.070 Uiso calc R 1 . H
C16 -0.09214(11) 0.5505(3) -0.41745(8) 0.0533(5) Uani d . 1 . C
H16A -0.15460(11) 0.6004(3) -0.42077(8) 0.064 Uiso calc R 1 . H
H16B -0.06198(11) 0.6555(3) -0.44208(8) 0.064 Uiso calc R 1 . H
C17 -0.09432(12) 0.3286(3) -0.45280(8) 0.0592(5) Uani d . 1 . C
H17A -0.03178(12) 0.2825(3) -0.45132(8) 0.071 Uiso calc R 1 . H
H17B -0.12147(12) 0.2222(3) -0.42655(8) 0.071 Uiso calc R 1 . H
C18 -0.14666(11) 0.3234(3) -0.52734(8) 0.0557(5) Uani d . 1 . C
H18A -0.20957(11) 0.3662(3) -0.52869(8) 0.067 Uiso calc R 1 . H
H18B -0.12045(11) 0.4323(3) -0.55334(8) 0.067 Uiso calc R 1 . H
C19 -0.14705(12) 0.1036(3) -0.56318(9) 0.0574(5) Uani d . 1 . C
H19A -0.08421(12) 0.0625(3) -0.56283(9) 0.069 Uiso calc R 1 . H
H19B -0.17186(12) -0.0060(3) -0.53655(9) 0.069 Uiso calc R 1 . H
C20 -0.20089(14) 0.0968(4) -0.63674(10) 0.0710(6) Uani d . 1 . C
H20A -0.17483(14) 0.2027(4) -0.66382(10) 0.085 Uiso calc R 1 . H
H20B -0.26331(14) 0.1422(4) -0.63738(10) 0.085 Uiso calc R 1 . H
C21 -0.2032(2) -0.1250(4) -0.67113(11) 0.0843(7) Uani d . 1 . C
H21A -0.2387(2) -0.1157(4) -0.71771(11) 0.126 Uiso calc R 1 . H
H21B -0.2305(2) -0.2307(4) -0.64556(11) 0.126 Uiso calc R 1 . H
H21C -0.1419(2) -0.1701(4) -0.67204(11) 0.126 Uiso calc R 1 . H

loop_
_atom_type_symbol
_atom_type_description
_atom_type_scat_dispersion_real
_atom_type_scat_dispersion_imag
_atom_type_scat_source
C C 0.0181 0.0091 'International Tables Vol C Tables 4.2.6.8 and 6.1.1.4'
H H 0.0000 0.0000 'International Tables Vol C Tables 4.2.6.8 and 6.1.1.4'
N N 0.0311 0.0180 'International Tables Vol C Tables 4.2.6.8 and 6.1.1.4'

loop_
_geom_angle_atom_site_label_1
_geom_angle_atom_site_label_2
_geom_angle_atom_site_label_3
_geom_angle
_geom_angle_publ_flag
N1 C1 C2 178.1(2) ?
C7 C2 C3 120.13(14) ?
C7 C2 C1 120.13(14) ?
C3 C2 C1 119.70(14) ?
C4 C3 C2 119.53(14) ?
C3 C4 C5 121.45(14) ?
C4 C5 C6 117.67(14) yes
C4 C5 C8 121.04(13) ?
C6 C5 C8 121.21(13) ?
C7 C6 C5 121.69(14) ?
C6 C7 C2 119.43(14) ?
C9 C8 C13 117.32(14) yes
C9 C8 C5 122.22(13) ?
C13 C8 C5 120.39(13) ?
C10 C9 C8 121.11(14) ?
C9 C10 C11 121.83(14) ?
C10 C11 C12 116.91(14) yes
C10 C11 C14 121.24(14) ?
C12 C11 C14 121.79(14) ?
C13 C12 C11 121.62(14) ?
C12 C13 C8 121.21(14) ?
C15 C14 C11 116.02(14) ?
C14 C15 C16 114.73(15) ?
C17 C16 C15 113.96(14) ?
C18 C17 C16 115.0(2) ?
C19 C18 C17 115.1(2) ?
C20 C19 C18 115.1(2) ?
C19 C20 C21 114.6(2) ?

loop_
_geom_bond_atom_site_label_1
_geom_bond_atom_site_label_2
_geom_bond_site_symmetry_2
_geom_bond_distance
_geom_bond_publ_flag
N1 C1 . 1.144(2) yes
C1 C2 . 1.443(2) yes
C2 C7 . 1.391(2) ?
C2 C3 . 1.391(2) ?
C3 C4 . 1.381(2) ?
C4 C5 . 1.397(2) ?
C5 C6 . 1.397(2) ?
C5 C8 . 1.485(2) ?
C6 C7 . 1.378(2) ?
C8 C9 . 1.392(2) ?
C8 C13 . 1.395(2) ?
C9 C10 . 1.382(2) ?
C10 C11 . 1.390(2) ?
C11 C12 . 1.393(2) ?
C11 C14 . 1.512(2) ?
C12 C13 . 1.382(2) ?
C14 C15 . 1.510(3) ?
C15 C16 . 1.516(2) ?
C16 C17 . 1.515(3) ?
C17 C18 . 1.512(2) ?
C18 C19 . 1.511(3) ?
C19 C20 . 1.503(2) ?
C20 C21 . 1.506(3) ?

loop_
_cod_related_entry_id
_cod_related_entry_database
_cod_related_entry_code
1 ChemSpider 94149
